data_7214168
loop_
_publ_author_name
'Liu, Fuling'
'Zhang, Liangliang'
'Wang, Rongming'
'Sun, Jie'
'Yang, Jie'
'Chen, Zhen'
'Wang, Xingpo'
'Sun, Daofeng'

_publ_section_title
;
 Five MOFs with different topologies based on anthracene functionalized
 tetracarboxylic acid: syntheses, structures, and properties
;
_journal_issue 14
_journal_name_full CrystEngComm
_journal_page_first 2917
_journal_paper_doi 10.1039/c3ce42152j
_journal_volume 16
_journal_year 2014
_chemical_formula_sum 'C48 H56 N2 O20 Zn2'
_chemical_formula_weight 1111.69
_chemical_name_systematic
; 
 ? 
;
_space_group_IT_number 14
_symmetry_cell_setting monoclinic
_symmetry_space_group_name_Hall '-P 2ybc'
_symmetry_space_group_name_H-M 'P 1 21/c 1'
_atom_sites_solution_hydrogens geom
_atom_sites_solution_primary direct
_atom_sites_solution_secondary difmap
_audit_creation_method SHELXL-97
_cell_angle_alpha 90.00
_cell_angle_beta 99.285(8)
_cell_angle_gamma 90.00
_cell_formula_units_Z 4
_cell_length_a 10.107(4)
_cell_length_b 18.338(7)
_cell_length_c 27.084(11)
_cell_measurement_temperature 298(2)
_cell_volume 4954(3)
_computing_structure_refinement 'SHELXL-97 (Sheldrick, 1997)'
_computing_structure_solution 'SHELXS-97 (Sheldrick, 1990)'
_diffrn_ambient_temperature 298(2)
_diffrn_measured_fraction_theta_full 0.977
_diffrn_measured_fraction_theta_max 0.977
_diffrn_radiation_monochromator graphite
_diffrn_radiation_source 'fine-focus sealed tube'
_diffrn_radiation_type MoK\a
_diffrn_radiation_wavelength 0.71073
_diffrn_reflns_av_R_equivalents 0.0649
_diffrn_reflns_av_sigmaI/netI 0.1014
_diffrn_reflns_limit_h_max 13
_diffrn_reflns_limit_h_min -11
_diffrn_reflns_limit_k_max 22
_diffrn_reflns_limit_k_min -23
_diffrn_reflns_limit_l_max 33
_diffrn_reflns_limit_l_min -31
_diffrn_reflns_number 28358
_diffrn_reflns_theta_full 27.52
_diffrn_reflns_theta_max 27.52
_diffrn_reflns_theta_min 1.35
_exptl_absorpt_coefficient_mu 1.049
_exptl_absorpt_correction_T_max 0.9896
_exptl_absorpt_correction_T_min 0.9023
_exptl_absorpt_correction_type multi-scan
_exptl_absorpt_process_details 'APEX2 Software Suite (Bruker,2005)'
_exptl_crystal_density_diffrn 1.490
_exptl_crystal_density_method 'not measured'
_exptl_crystal_F_000 2312
_exptl_crystal_size_max 0.10
_exptl_crystal_size_mid 0.10
_exptl_crystal_size_min 0.01
_platon_squeeze_details
;
;
_refine_diff_density_max 0.785
_refine_diff_density_min -0.542
_refine_diff_density_rms 0.087
_refine_ls_extinction_method none
_refine_ls_goodness_of_fit_ref 0.860
_refine_ls_hydrogen_treatment constr
_refine_ls_matrix_type full
_refine_ls_number_parameters 457
_refine_ls_number_reflns 11147
_refine_ls_number_restraints 0
_refine_ls_restrained_S_all 0.860
_refine_ls_R_factor_all 0.0896
_refine_ls_R_factor_gt 0.0492
_refine_ls_shift/su_max 0.001
_refine_ls_shift/su_mean 0.000
_refine_ls_structure_factor_coef Fsqd
_refine_ls_weighting_details 'calc w=1/[\s^2^(Fo^2^)+(0.0683P)^2^+0.0000P] where P=(Fo^2^+2Fc^2^)/3'
_refine_ls_weighting_scheme calc
_refine_ls_wR_factor_gt 0.1216
_refine_ls_wR_factor_ref 0.1326
_reflns_number_gt 6207
_reflns_number_total 11147
_reflns_threshold_expression >2sigma(I)
_cod_data_source_file c3ce42152j.txt
_cod_data_source_block p5
_cod_original_sg_symbol_H-M P21/c
_cod_database_code 7214168

loop_
_symmetry_equiv_pos_as_xyz
'x, y, z'
'-x, y+1/2, -z+1/2'
'-x, -y, -z'
'x, -y-1/2, z-1/2'

loop_
_atom_site_label
_atom_site_type_symbol
_atom_site_fract_x
_atom_site_fract_y
_atom_site_fract_z
_atom_site_U_iso_or_equiv
_atom_site_adp_type
_atom_site_occupancy
_atom_site_symmetry_multiplicity
_atom_site_calc_flag
_atom_site_refinement_flags
Zn1 Zn 0.46427(4) 0.80393(2) 0.307576(14) 0.02792(11) Uani 1 1 d .
Zn2 Zn 0.63667(4) 0.73013(2) 0.219178(15) 0.03267(12) Uani 1 1 d .
O4 O -0.3532(2) 0.82958(15) 0.33933(10) 0.0519(7) Uani 1 1 d .
O7 O 0.4835(3) 0.69871(14) 0.31377(11) 0.0545(7) Uani 1 1 d .
C6 C -0.1132(3) 0.88177(19) 0.38873(13) 0.0351(8) Uani 1 1 d .
H6 H -0.1912 0.8933 0.4011 0.042 Uiso 1 1 calc R
C1 C -0.1214(3) 0.83738(18) 0.34702(12) 0.0300(7) Uani 1 1 d .
O8 O 0.5664(3) 0.64691(13) 0.25119(9) 0.0522(7) Uani 1 1 d .
O3 O -0.2540(3) 0.77277(16) 0.28356(10) 0.0564(8) Uani 1 1 d .
C2 C -0.0054(3) 0.81919(18) 0.32940(13) 0.0343(8) Uani 1 1 d .
H2 H -0.0093 0.7890 0.3016 0.041 Uiso 1 1 calc R
C22 C 0.5099(4) 0.44396(18) 0.31553(13) 0.0347(8) Uani 1 1 d .
C7 C -0.2525(3) 0.8104(2) 0.32107(13) 0.0353(8) Uani 1 1 d .
C26 C 0.5016(4) 0.50493(18) 0.44826(13) 0.0395(9) Uani 1 1 d .
C24 C 0.5257(4) 0.64519(19) 0.29228(14) 0.0367(8) Uani 1 1 d .
C10 C 0.0740(3) 0.9347(2) 0.50403(13) 0.0382(9) Uani 1 1 d .
C9 C 0.0086(3) 0.9572(2) 0.45756(13) 0.0357(8) Uani 1 1 d .
O5 O 0.2928(3) 0.78713(16) 0.56520(11) 0.0685(9) Uani 1 1 d .
C3 C 0.1163(3) 0.8455(2) 0.35284(13) 0.0373(8) Uani 1 1 d .
C15 C 0.0646(3) 0.9773(2) 0.54769(13) 0.0394(9) Uani 1 1 d .
C21 C 0.5007(4) 0.44277(19) 0.36595(13) 0.0401(9) Uani 1 1 d .
H21 H 0.4905 0.3985 0.3816 0.048 Uiso 1 1 calc R
C5 C 0.0076(3) 0.9095(2) 0.41251(13) 0.0357(8) Uani 1 1 d .
C20 C 0.5065(4) 0.50727(19) 0.39349(13) 0.0407(9) Uani 1 1 d .
C18 C 0.5223(3) 0.57361(18) 0.31818(12) 0.0326(8) Uani 1 1 d .
C19 C 0.5130(4) 0.57191(18) 0.36805(13) 0.0373(8) Uani 1 1 d .
H19 H 0.5111 0.6157 0.3853 0.045 Uiso 1 1 calc R
C4 C 0.1234(3) 0.8909(2) 0.39433(13) 0.0384(9) Uani 1 1 d .
H4 H 0.2059 0.9088 0.4098 0.046 Uiso 1 1 calc R
C30 C 0.6131(4) 0.47673(18) 0.48071(13) 0.0413(9) Uani 1 1 d .
C23 C 0.5247(3) 0.50925(18) 0.29211(12) 0.0335(8) Uani 1 1 d .
H23 H 0.5362 0.5100 0.2587 0.040 Uiso 1 1 calc R
C27 C 0.3899(4) 0.52919(19) 0.46752(13) 0.0399(9) Uani 1 1 d .
C11 C 0.1505(4) 0.8685(2) 0.51082(14) 0.0470(10) Uani 1 1 d .
H11 H 0.1556 0.8392 0.4832 0.056 Uiso 1 1 calc R
C31 C 0.7336(4) 0.4562(2) 0.46289(15) 0.0517(10) Uani 1 1 d .
H31 H 0.7388 0.4623 0.4292 0.062 Uiso 1 1 calc R
O12 O 0.0599(3) 0.6157(2) 0.42883(12) 0.0827(10) Uani 1 1 d .
C13 C 0.2012(4) 0.8887(2) 0.59945(15) 0.0517(11) Uani 1 1 d .
C28 C 0.2756(4) 0.5603(2) 0.43582(15) 0.0500(10) Uani 1 1 d .
H28 H 0.2770 0.5656 0.4018 0.060 Uiso 1 1 calc R
C14 C 0.1292(4) 0.9507(2) 0.59530(14) 0.0486(10) Uani 1 1 d .
H14 H 0.1210 0.9769 0.6240 0.058 Uiso 1 1 calc R
C12 C 0.2150(4) 0.8476(2) 0.55590(16) 0.0520(11) Uani 1 1 d .
O11 O 0.9568(3) 0.4083(2) 0.48040(12) 0.0851(11) Uani 1 1 d .
C33 C 0.9688(6) 0.4221(4) 0.4287(2) 0.117(2) Uani 1 1 d .
H33A H 0.9078 0.3912 0.4073 0.175 Uiso 1 1 calc R
H33B H 1.0589 0.4122 0.4237 0.175 Uiso 1 1 calc R
H33C H 0.9476 0.4722 0.4208 0.175 Uiso 1 1 calc R
C32 C 0.8387(5) 0.4288(2) 0.49328(16) 0.0575(11) Uani 1 1 d .
C17 C 0.3079(6) 0.7435(3) 0.5228(2) 0.0899(18) Uani 1 1 d .
H17A H 0.3380 0.7735 0.4978 0.135 Uiso 1 1 calc R
H17B H 0.2232 0.7218 0.5093 0.135 Uiso 1 1 calc R
H17C H 0.3725 0.7057 0.5328 0.135 Uiso 1 1 calc R
C29 C 0.1679(5) 0.5817(2) 0.45464(16) 0.0577(11) Uani 1 1 d .
O2 O 0.3533(2) 0.84565(16) 0.35613(10) 0.0528(7) Uani 1 1 d .
O1 O 0.2355(2) 0.78669(16) 0.29485(10) 0.0529(7) Uani 1 1 d .
O2W O 0.5468(3) 0.69222(16) 0.14686(10) 0.0593(8) Uani 1 1 d .
H2WA H 0.4593 0.6884 0.1450 0.089 Uiso 1 1 d R
H2WB H 0.5776 0.6489 0.1401 0.089 Uiso 1 1 d R
O9 O 0.5518(3) 0.37242(14) 0.24843(11) 0.0550(7) Uani 1 1 d .
C8 C 0.2417(3) 0.8241(2) 0.33300(14) 0.0389(9) Uani 1 1 d .
O10 O 0.4423(4) 0.32323(15) 0.30357(11) 0.0835(12) Uani 1 1 d .
O1W O 0.8059(3) 0.7007(2) 0.19800(13) 0.0961(13) Uani 1 1 d .
H1WA H 0.8200 0.6483 0.1813 0.144 Uiso 1 1 d R
H1WB H 0.8920 0.6974 0.2251 0.144 Uiso 1 1 d R
C34 C 0.0654(7) 0.6394(4) 0.3790(2) 0.125(3) Uani 1 1 d .
H34A H 0.0747 0.5978 0.3583 0.187 Uiso 1 1 calc R
H34B H 0.1408 0.6713 0.3792 0.187 Uiso 1 1 calc R
H34C H -0.0156 0.6650 0.3661 0.187 Uiso 1 1 calc R
C25 C 0.5005(4) 0.3738(2) 0.28674(13) 0.0398(9) Uani 1 1 d .
O6 O 0.2663(3) 0.86003(18) 0.64279(11) 0.0730(9) Uani 1 1 d .
C16 C 0.2452(6) 0.8953(4) 0.68812(18) 0.119(3) Uani 1 1 d .
H16A H 0.1508 0.9005 0.6882 0.179 Uiso 1 1 calc R
H16B H 0.2865 0.9426 0.6901 0.179 Uiso 1 1 calc R
H16C H 0.2843 0.8665 0.7163 0.179 Uiso 1 1 calc R

loop_
_atom_site_aniso_label
_atom_site_aniso_U_11
_atom_site_aniso_U_22
_atom_site_aniso_U_33
_atom_site_aniso_U_23
_atom_site_aniso_U_13
_atom_site_aniso_U_12
Zn1 0.0237(2) 0.0319(2) 0.0289(2) 0.00003(17) 0.00668(15) 0.00203(17)
Zn2 0.0379(2) 0.0328(2) 0.0281(2) -0.00209(17) 0.00759(17) -0.00305(18)
O4 0.0267(14) 0.0753(19) 0.0538(18) -0.0264(15) 0.0073(12) -0.0055(13)
O7 0.0614(18) 0.0319(15) 0.078(2) 0.0120(14) 0.0355(16) 0.0094(13)
C6 0.0183(17) 0.056(2) 0.032(2) -0.0104(17) 0.0070(14) 0.0038(15)
C1 0.0250(17) 0.0391(19) 0.0249(18) -0.0063(15) 0.0003(14) 0.0021(15)
O8 0.090(2) 0.0404(15) 0.0278(15) -0.0010(11) 0.0130(14) -0.0139(15)
O3 0.0373(15) 0.088(2) 0.0444(17) -0.0316(16) 0.0071(12) -0.0118(14)
C2 0.0267(18) 0.044(2) 0.032(2) -0.0114(15) 0.0028(14) 0.0023(15)
C22 0.042(2) 0.0312(19) 0.030(2) -0.0020(15) 0.0024(15) 0.0005(16)
C7 0.0314(19) 0.047(2) 0.0271(19) -0.0053(16) 0.0045(15) -0.0046(17)
C26 0.064(3) 0.0297(19) 0.0233(19) -0.0003(15) 0.0031(17) -0.0010(18)
C24 0.038(2) 0.034(2) 0.036(2) 0.0031(16) -0.0022(16) -0.0073(16)
C10 0.0257(18) 0.052(2) 0.036(2) -0.0181(17) 0.0018(15) 0.0016(17)
C9 0.0192(17) 0.055(2) 0.032(2) -0.0147(17) 0.0005(14) 0.0012(16)
O5 0.073(2) 0.066(2) 0.060(2) -0.0113(16) -0.0104(16) 0.0333(17)
C3 0.0234(18) 0.055(2) 0.034(2) -0.0099(17) 0.0079(15) 0.0010(16)
C15 0.0245(18) 0.059(3) 0.032(2) -0.0169(18) -0.0019(15) 0.0018(17)
C21 0.060(2) 0.0288(19) 0.031(2) 0.0056(15) 0.0035(17) -0.0001(17)
C5 0.0297(19) 0.048(2) 0.030(2) -0.0117(16) 0.0062(15) -0.0009(16)
C20 0.059(2) 0.035(2) 0.028(2) 0.0001(16) 0.0067(17) -0.0008(18)
C18 0.041(2) 0.0315(19) 0.0261(19) 0.0022(14) 0.0063(15) 0.0021(16)
C19 0.055(2) 0.0263(19) 0.032(2) -0.0022(15) 0.0088(17) -0.0026(16)
C4 0.0265(19) 0.054(2) 0.034(2) -0.0097(17) 0.0028(15) 0.0023(17)
C30 0.061(2) 0.031(2) 0.033(2) -0.0035(16) 0.0080(18) -0.0004(18)
C23 0.044(2) 0.0350(19) 0.0211(18) -0.0017(14) 0.0027(15) -0.0024(16)
C27 0.061(2) 0.035(2) 0.0216(19) 0.0006(15) 0.0013(17) -0.0020(18)
C11 0.035(2) 0.064(3) 0.040(2) -0.0202(19) -0.0002(17) 0.0080(19)
C31 0.068(3) 0.056(3) 0.032(2) 0.0047(19) 0.011(2) 0.003(2)
O12 0.076(2) 0.114(3) 0.056(2) 0.019(2) 0.0043(17) 0.029(2)
C13 0.044(2) 0.069(3) 0.037(2) -0.009(2) -0.0096(18) 0.010(2)
C28 0.067(3) 0.050(2) 0.032(2) 0.0024(18) 0.004(2) 0.001(2)
C14 0.036(2) 0.070(3) 0.036(2) -0.019(2) -0.0052(17) 0.013(2)
C12 0.038(2) 0.061(3) 0.053(3) -0.011(2) -0.0051(19) 0.008(2)
O11 0.076(2) 0.124(3) 0.060(2) 0.016(2) 0.0244(18) 0.024(2)
C33 0.100(5) 0.185(7) 0.077(4) 0.030(4) 0.049(4) 0.045(5)
C32 0.060(3) 0.070(3) 0.046(3) 0.009(2) 0.016(2) 0.006(2)
C17 0.106(4) 0.068(3) 0.091(4) -0.024(3) 0.002(3) 0.040(3)
C29 0.063(3) 0.064(3) 0.043(3) 0.006(2) -0.002(2) 0.010(2)
O2 0.0230(14) 0.083(2) 0.0531(18) -0.0166(15) 0.0082(12) 0.0059(13)
O1 0.0357(15) 0.075(2) 0.0521(18) -0.0226(15) 0.0185(13) 0.0011(13)
O2W 0.0584(18) 0.074(2) 0.0436(17) -0.0111(15) 0.0020(14) -0.0067(16)
O9 0.0566(18) 0.0558(17) 0.0577(19) -0.0257(14) 0.0244(14) -0.0122(14)
C8 0.027(2) 0.051(2) 0.040(2) 0.0023(18) 0.0087(16) 0.0089(16)
O10 0.171(4) 0.0383(17) 0.046(2) -0.0073(14) 0.033(2) -0.035(2)
O1W 0.052(2) 0.158(4) 0.080(3) -0.069(2) 0.0142(17) -0.002(2)
C34 0.123(5) 0.173(7) 0.078(5) 0.068(4) 0.015(4) 0.061(5)
C25 0.051(2) 0.040(2) 0.027(2) -0.0022(16) 0.0022(17) -0.0048(18)
O6 0.075(2) 0.096(2) 0.0391(18) -0.0088(16) -0.0172(15) 0.0307(19)
C16 0.131(5) 0.180(7) 0.037(3) -0.004(4) -0.014(3) 0.068(5)

loop_
_atom_type_symbol
_atom_type_description
_atom_type_scat_dispersion_real
_atom_type_scat_dispersion_imag
_atom_type_scat_source
C C 0.0033 0.0016 'International Tables Vol C Tables 4.2.6.8 and 6.1.1.4'
H H 0.0000 0.0000 'International Tables Vol C Tables 4.2.6.8 and 6.1.1.4'
N N 0.0061 0.0033 'International Tables Vol C Tables 4.2.6.8 and 6.1.1.4'
O O 0.0106 0.0060 'International Tables Vol C Tables 4.2.6.8 and 6.1.1.4'
Zn Zn 0.2839 1.4301 'International Tables Vol C Tables 4.2.6.8 and 6.1.1.4'

loop_
_geom_angle_atom_site_label_1
_geom_angle_atom_site_label_2
_geom_angle_atom_site_label_3
_geom_angle
_geom_angle_site_symmetry_1
_geom_angle_site_symmetry_3
O7 Zn1 O9 134.35(12) . 2_655
O7 Zn1 O4 97.25(12) . 1_655
O9 Zn1 O4 98.08(12) 2_655 1_655
O7 Zn1 O2 112.30(12) . .
O9 Zn1 O2 106.10(12) 2_655 .
O4 Zn1 O2 101.90(11) 1_655 .
O7 Zn1 O1 87.74(11) . .
O9 Zn1 O1 90.93(11) 2_655 .
O4 Zn1 O1 161.46(10) 1_655 .
O2 Zn1 O1 59.88(10) . .
O7 Zn1 C8 101.92(12) . .
O9 Zn1 C8 98.83(12) 2_655 .
O4 Zn1 C8 132.22(12) 1_655 .
O2 Zn1 C8 30.34(11) . .
O1 Zn1 C8 29.56(10) . .
O10 Zn2 O8 132.06(15) 2_655 .
O10 Zn2 O1W 118.78(17) 2_655 .
O8 Zn2 O1W 108.19(16) . .
O10 Zn2 O3 94.11(14) 2_655 1_655
O8 Zn2 O3 96.02(12) . 1_655
O1W Zn2 O3 88.74(12) . 1_655
O10 Zn2 O2W 84.44(13) 2_655 .
O8 Zn2 O2W 91.24(11) . .
O1W Zn2 O2W 84.51(13) . .
O3 Zn2 O2W 171.34(11) 1_655 .
C7 O4 Zn1 121.8(2) . 1_455
C24 O7 Zn1 140.9(3) . .
C5 C6 C1 121.9(3) . .
C5 C6 H6 119.0 . .
C1 C6 H6 119.0 . .
C2 C1 C6 118.9(3) . .
C2 C1 C7 120.1(3) . .
C6 C1 C7 121.0(3) . .
C24 O8 Zn2 127.9(2) . .
C7 O3 Zn2 147.9(2) . 1_455
C1 C2 C3 120.2(3) . .
C1 C2 H2 119.9 . .
C3 C2 H2 119.9 . .
C23 C22 C21 119.9(3) . .
C23 C22 C25 120.7(3) . .
C21 C22 C25 119.4(3) . .
O3 C7 O4 125.7(3) . .
O3 C7 C1 118.1(3) . .
O4 C7 C1 116.2(3) . .
C27 C26 C30 119.9(3) . .
C27 C26 C20 121.5(3) . .
C30 C26 C20 118.6(3) . .
O8 C24 O7 125.6(3) . .
O8 C24 C18 118.5(3) . .
O7 C24 C18 115.9(3) . .
C9 C10 C15 120.1(3) . .
C9 C10 C11 122.4(3) . .
C15 C10 C11 117.5(3) . .
C10 C9 C15 120.8(3) . 3_576
C10 C9 C5 120.3(3) . .
C15 C9 C5 118.8(3) 3_576 .
C12 O5 C17 116.2(3) . .
C2 C3 C4 120.5(3) . .
C2 C3 C8 119.0(3) . .
C4 C3 C8 120.5(3) . .
C9 C15 C10 119.1(3) 3_576 .
C9 C15 C14 122.5(3) 3_576 .
C10 C15 C14 118.4(3) . .
C22 C21 C20 120.7(3) . .
C22 C21 H21 119.6 . .
C20 C21 H21 119.6 . .
C6 C5 C4 118.5(3) . .
C6 C5 C9 118.9(3) . .
C4 C5 C9 122.5(3) . .
C19 C20 C21 117.6(3) . .
C19 C20 C26 122.2(3) . .
C21 C20 C26 120.1(3) . .
C19 C18 C23 119.7(3) . .
C19 C18 C24 119.6(3) . .
C23 C18 C24 120.6(3) . .
C18 C19 C20 122.0(3) . .
C18 C19 H19 119.0 . .
C20 C19 H19 119.0 . .
C5 C4 C3 119.9(3) . .
C5 C4 H4 120.0 . .
C3 C4 H4 120.0 . .
C26 C30 C27 120.3(3) . 3_666
C26 C30 C31 121.6(4) . .
C27 C30 C31 118.1(3) 3_666 .
C22 C23 C18 119.8(3) . .
C22 C23 H23 120.1 . .
C18 C23 H23 120.1 . .
C26 C27 C30 119.8(3) . 3_666
C26 C27 C28 121.6(3) . .
C30 C27 C28 118.6(4) 3_666 .
C12 C11 C10 122.0(3) . .
C12 C11 H11 119.0 . .
C10 C11 H11 119.0 . .
C32 C31 C30 121.9(4) . .
C32 C31 H31 119.1 . .
C30 C31 H31 119.1 . .
C29 O12 C34 118.6(4) . .
C14 C13 O6 125.5(4) . .
C14 C13 C12 120.1(4) . .
O6 C13 C12 114.4(4) . .
C29 C28 C27 120.9(4) . .
C29 C28 H28 119.5 . .
C27 C28 H28 119.5 . .
C13 C14 C15 121.7(3) . .
C13 C14 H14 119.2 . .
C15 C14 H14 119.2 . .
C11 C12 O5 125.6(4) . .
C11 C12 C13 120.2(4) . .
O5 C12 C13 114.1(4) . .
C32 O11 C33 114.6(4) . .
O11 C33 H33A 109.5 . .
O11 C33 H33B 109.5 . .
H33A C33 H33B 109.5 . .
O11 C33 H33C 109.5 . .
H33A C33 H33C 109.5 . .
H33B C33 H33C 109.5 . .
C31 C32 O11 126.5(4) . .
C31 C32 C29 119.9(4) . 3_666
O11 C32 C29 113.6(4) . 3_666
O5 C17 H17A 109.5 . .
O5 C17 H17B 109.5 . .
H17A C17 H17B 109.5 . .
O5 C17 H17C 109.5 . .
H17A C17 H17C 109.5 . .
H17B C17 H17C 109.5 . .
C28 C29 O12 125.4(4) . .
C28 C29 C32 120.5(4) . 3_666
O12 C29 C32 114.1(4) . 3_666
C8 O2 Zn1 96.0(2) . .
C8 O1 Zn1 83.3(2) . .
Zn2 O2W H2WA 110.7 . .
Zn2 O2W H2WB 111.8 . .
H2WA O2W H2WB 107.4 . .
C25 O9 Zn1 132.3(3) . 2_645
O1 C8 O2 120.7(3) . .
O1 C8 C3 120.8(3) . .
O2 C8 C3 118.5(3) . .
O1 C8 Zn1 67.12(19) . .
O2 C8 Zn1 53.66(17) . .
C3 C8 Zn1 171.7(3) . .
C25 O10 Zn2 138.2(3) . 2_645
Zn2 O1W H1WA 123.1 . .
Zn2 O1W H1WB 118.4 . .
H1WA O1W H1WB 95.3 . .
O12 C34 H34A 109.5 . .
O12 C34 H34B 109.5 . .
H34A C34 H34B 109.5 . .
O12 C34 H34C 109.5 . .
H34A C34 H34C 109.5 . .
H34B C34 H34C 109.5 . .
O10 C25 O9 126.1(4) . .
O10 C25 C22 116.8(3) . .
O9 C25 C22 117.1(3) . .
C13 O6 C16 116.6(4) . .
O6 C16 H16A 109.5 . .
O6 C16 H16B 109.5 . .
H16A C16 H16B 109.5 . .
O6 C16 H16C 109.5 . .
H16A C16 H16C 109.5 . .
H16B C16 H16C 109.5 . .

loop_
_geom_bond_atom_site_label_1
_geom_bond_atom_site_label_2
_geom_bond_distance
_geom_bond_site_symmetry_2
Zn1 O7 1.944(3) .
Zn1 O9 1.956(3) 2_655
Zn1 O4 1.963(2) 1_655
Zn1 O2 2.012(2) .
Zn1 O1 2.304(3) .
Zn1 C8 2.484(4) .
Zn2 O10 1.943(3) 2_655
Zn2 O8 1.945(3) .
Zn2 O1W 1.965(3) .
Zn2 O3 2.062(3) 1_655
Zn2 O2W 2.138(3) .
O4 C7 1.251(4) .
O4 Zn1 1.962(2) 1_455
O7 C24 1.251(4) .
C6 C5 1.382(4) .
C6 C1 1.384(4) .
C6 H6 0.9300 .
C1 C2 1.375(4) .
C1 C7 1.481(4) .
O8 C24 1.248(4) .
O3 C7 1.227(4) .
O3 Zn2 2.062(3) 1_455
C2 C3 1.378(4) .
C2 H2 0.9300 .
C22 C23 1.374(5) .
C22 C21 1.384(5) .
C22 C25 1.499(5) .
C26 C27 1.391(5) .
C26 C30 1.411(5) .
C26 C20 1.493(5) .
C24 C18 1.491(5) .
C10 C9 1.386(5) .
C10 C15 1.433(4) .
C10 C11 1.436(5) .
C9 C15 1.407(5) 3_576
C9 C5 1.500(4) .
O5 C12 1.359(5) .
O5 C17 1.428(5) .
C3 C4 1.391(5) .
C3 C8 1.506(5) .
C15 C9 1.407(5) 3_576
C15 C14 1.433(5) .
C21 C20 1.395(5) .
C21 H21 0.9300 .
C5 C4 1.384(5) .
C20 C19 1.378(5) .
C18 C19 1.369(5) .
C18 C23 1.378(4) .
C19 H19 0.9300 .
C4 H4 0.9300 .
C30 C27 1.412(5) 3_666
C30 C31 1.431(5) .
C23 H23 0.9300 .
C27 C30 1.412(5) 3_666
C27 C28 1.442(5) .
C11 C12 1.344(5) .
C11 H11 0.9300 .
C31 C32 1.333(6) .
C31 H31 0.9300 .
O12 C29 1.351(5) .
O12 C34 1.426(6) .
C13 C14 1.344(5) .
C13 O6 1.356(5) .
C13 C12 1.426(5) .
C28 C29 1.333(6) .
C28 H28 0.9300 .
C14 H14 0.9300 .
O11 C32 1.350(5) .
O11 C33 1.448(6) .
C33 H33A 0.9600 .
C33 H33B 0.9600 .
C33 H33C 0.9600 .
C32 C29 1.436(6) 3_666
C17 H17A 0.9600 .
C17 H17B 0.9600 .
C17 H17C 0.9600 .
C29 C32 1.436(6) 3_666
O2 C8 1.262(4) .
O1 C8 1.234(4) .
O2W H2WA 0.8813 .
O2W H2WB 0.8837 .
O9 C25 1.233(4) .
O9 Zn1 1.956(3) 2_645
O10 C25 1.225(4) .
O10 Zn2 1.943(3) 2_645
O1W H1WA 1.0824 .
O1W H1WB 1.0457 .
C34 H34A 0.9600 .
C34 H34B 0.9600 .
C34 H34C 0.9600 .
O6 C16 1.434(6) .
C16 H16A 0.9600 .
C16 H16B 0.9600 .
C16 H16C 0.9600 .

loop_
_platon_squeeze_void_nr
_platon_squeeze_void_average_x
_platon_squeeze_void_average_y
_platon_squeeze_void_average_z
_platon_squeeze_void_volume
_platon_squeeze_void_count_electrons
_platon_squeeze_void_content
1 -0.241 0.609 0.129 2138 741 ' '
